data_1511337
loop_
_publ_author_name
'Nikishova, L.V.'
'Brovkin, A.A.'

_publ_section_title
;
 The crystal structure of alpha-Mg2 B O3 F and the isomorphic substitution
 (3F)3 - (B O3)(3-)
;
_journal_name_full Kristallografiya
_journal_page_first 740
_journal_page_last 745
_journal_volume 20
_journal_year 1975
_chemical_formula_sum 'B1.14 F0.58 Mg2 O3.42'
_chemical_name_systematic 'Mg2 (B O3)1.14 F0.58'
_space_group_IT_number 33
_symmetry_space_group_name_Hall 'P 2c -2n'
_symmetry_space_group_name_H-M 'P n a 21'
_cell_angle_alpha 90
_cell_angle_beta 90
_cell_angle_gamma 90
_cell_formula_units_Z 16
_cell_length_a 20.44
_cell_length_b 4.53
_cell_length_c 11.8
_cell_volume 1092.600
_citation_journal_id_ASTM KRISAJ
_cod_data_source_file boron0-1_471.cif
_cod_data_source_block B1.14F0.58Mg2O3.42
_cod_original_cell_volume 1092.6
_cod_database_code 1511337

loop_
_symmetry_equiv_pos_as_xyz
x,y,z
-x,-y,z+1/2
-x+1/2,y+1/2,z+1/2
x+1/2,-y+1/2,z

loop_
_atom_site_label
_atom_site_type_symbol
_atom_site_fract_x
_atom_site_fract_y
_atom_site_fract_z
_atom_site_occupancy
_atom_site_U_iso_or_equiv
B2 B+3 0.183 0.927 0.394 1 0.0
F1 F-1 0.0389 0.743 0.156 0.4375 0.0
Mg3 Mg+2 0.2463 0.468 0.2591 1 0.0
O10 O-2 0.4663 0.269 0.142 0.5625 0.0
Mg7 Mg+2 0.3812 0.486 0.1201 1 0.0
O7 O-2 0.1986 0.289 0.125 1 0.0
F2 F-1 0.4663 0.269 0.142 0.4375 0.0
O6 O-2 0.1703 0.782 0.494 1 0.0
O11 O-2 0.4669 0.303 0.309 1 0.0
O4 O-2 0.0665 0.2 0.492 1 0.0
Mg6 Mg+2 0.1157 0.482 0.3989 1 0.0
O5 O-2 0.1665 0.732 0.03 1 0.0
O1 O-2 0.0389 0.743 0.156 0.5625 0.0
B1 B+3 0.344 0.924 0.233 1 0.0
O2 O-2 0.0295 0.747 0.395 1 0.0
O14 O-2 0.0722 0.254 0.263 0.5625 0.0
B3 B+3 0.157 0.445 0.061 1 0.0
Mg5 Mg+2 0.1276 0.974 0.1657 1 0.0
Mg4 Mg+2 0.2542 0.956 0.0319 1 0.0
O13 O-2 0.3366 0.222 0.253 1 0.0
O15 O-2 0.3989 0.788 0.265 1 0.0
Mg1 Mg+2 0.0149 0.504 0.0235 1 0.0
O3 O-2 0.1015 0.28 0.027 1 0.0
O9 O-2 0.3006 0.773 0.161 1 0.0
B4 B+3 0.023 0.032 0.428 1 0.0
O12 O-2 0.1704 0.75 0.297 1 0.0
F4 F-1 0.28809 0.644 0.395 1 0.0
Mg2 Mg+2 0.4859 0.974 0.2699 1 0.0
F3 F-1 0.0722 0.254 0.263 0.4375 0.0
O8 O-2 0.2002 0.215 0.39 1 0.0
B5 B+3 0.024 0.07 0.193 0.5625 0.0
Mg8 Mg+2 0.378 0.472 0.393 1 0.0
